data_4032990
loop_
_publ_author_name
'Tung, Po-Ting'
'Zhong, Chang-Zhi'
'Chien, Tzu-Chiang'
'Yeh, Ming-Chang P'

_publ_section_title
;
 Synthesis of Spirolactams and Fused Bicyclic Lactams via Acid-Promoted
 Cyclolactamization of (Ethynyl(tosyl)amino)methyl-Tethered
 Cyclohex-2-enols.
;
_journal_issue 21
_journal_name_full 'The Journal of organic chemistry'
_journal_page_first 11543
_journal_page_last 11557
_journal_paper_doi 10.1021/acs.joc.7b02158
_journal_volume 82
_journal_year 2017
_chemical_formula_moiety 'C23 H25 N O4 S'
_chemical_formula_sum 'C23 H25 N O4 S'
_chemical_formula_weight 411.50
_chemical_name_systematic
;
 ?
;
_space_group_IT_number 14
_symmetry_cell_setting monoclinic
_symmetry_space_group_name_Hall '-P 2ybc'
_symmetry_space_group_name_H-M 'P 1 21/c 1'
_atom_sites_solution_hydrogens geom
_atom_sites_solution_primary direct
_atom_sites_solution_secondary difmap
_audit_creation_method SHELXL-97
_cell_angle_alpha 90.00
_cell_angle_beta 104.036(4)
_cell_angle_gamma 90.00
_cell_formula_units_Z 4
_cell_length_a 8.1794(7)
_cell_length_b 33.379(3)
_cell_length_c 7.7820(7)
_cell_measurement_reflns_used 3688
_cell_measurement_temperature 200(2)
_cell_measurement_theta_max 24.85
_cell_measurement_theta_min 2.44
_cell_volume 2061.2(3)
_computing_molecular_graphics 'Ortep-3 for Windows (Farrugia, 1997)'
_computing_publication_material 'WinGX publication routines (Farrugia, 1999)'
_computing_structure_refinement 'SHELXL-97 (Sheldrick, 1997)'
_computing_structure_solution 'SHELXS-86 (Sheldrick, 1986)'
_diffrn_ambient_temperature 200(2)
_diffrn_measured_fraction_theta_full 0.999
_diffrn_measured_fraction_theta_max 0.999
_diffrn_measurement_device_type 'Bruker APEX2'
_diffrn_radiation_monochromator graphite
_diffrn_radiation_source 'fine-focus sealed tube'
_diffrn_radiation_type MoK\a
_diffrn_radiation_wavelength 0.71073
_diffrn_reflns_av_R_equivalents 0.0514
_diffrn_reflns_av_sigmaI/netI 0.0461
_diffrn_reflns_limit_h_max 9
_diffrn_reflns_limit_h_min -8
_diffrn_reflns_limit_k_max 39
_diffrn_reflns_limit_k_min -39
_diffrn_reflns_limit_l_max 4
_diffrn_reflns_limit_l_min -9
_diffrn_reflns_number 14351
_diffrn_reflns_theta_full 25.04
_diffrn_reflns_theta_max 25.04
_diffrn_reflns_theta_min 2.57
_exptl_absorpt_coefficient_mu 0.187
_exptl_absorpt_correction_T_max 0.9944
_exptl_absorpt_correction_T_min 0.8883
_exptl_absorpt_correction_type multi-scan
_exptl_crystal_colour colorless
_exptl_crystal_density_diffrn 1.326
_exptl_crystal_density_method 'not measured'
_exptl_crystal_description prism
_exptl_crystal_F_000 872
_exptl_crystal_size_max 0.65
_exptl_crystal_size_mid 0.47
_exptl_crystal_size_min 0.03
_refine_diff_density_max 0.359
_refine_diff_density_min -0.350
_refine_diff_density_rms 0.048
_refine_ls_extinction_method none
_refine_ls_goodness_of_fit_ref 1.010
_refine_ls_hydrogen_treatment constr
_refine_ls_matrix_type full
_refine_ls_number_parameters 262
_refine_ls_number_reflns 3644
_refine_ls_number_restraints 0
_refine_ls_restrained_S_all 1.010
_refine_ls_R_factor_all 0.0666
_refine_ls_R_factor_gt 0.0481
_refine_ls_shift/su_max 0.000
_refine_ls_shift/su_mean 0.000
_refine_ls_structure_factor_coef Fsqd
_refine_ls_weighting_details 'calc w=1/[\s^2^(Fo^2^)+(0.0709P)^2^+0.7927P] where P=(Fo^2^+2Fc^2^)/3'
_refine_ls_weighting_scheme calc
_refine_ls_wR_factor_gt 0.1215
_refine_ls_wR_factor_ref 0.1325
_reflns_number_gt 2841
_reflns_number_total 3644
_reflns_threshold_expression >2sigma(I)
_cod_data_source_file jo7b02158_si_002.cif
_cod_data_source_block a17752_4_CCDC_1491137
_cod_depositor_comments 'Adding full bibliography for 4032987--4032992.cif.'
_cod_original_sg_symbol_H-M 'P 21/c'
_cod_database_code 4032990

loop_
_symmetry_equiv_pos_as_xyz
'x, y, z'
'-x, y+1/2, -z+1/2'
'-x, -y, -z'
'x, -y-1/2, z-1/2'

loop_
_atom_site_label
_atom_site_type_symbol
_atom_site_fract_x
_atom_site_fract_y
_atom_site_fract_z
_atom_site_U_iso_or_equiv
_atom_site_adp_type
_atom_site_occupancy
_atom_site_symmetry_multiplicity
_atom_site_calc_flag
_atom_site_refinement_flags
C1 C -0.1188(3) 0.31535(7) 0.8774(3) 0.0286(5) Uani 1 1 d .
C2 C -0.2760(3) 0.33029(7) 0.7958(3) 0.0338(6) Uani 1 1 d .
H2 H -0.2877 0.3571 0.7531 0.041 Uiso 1 1 calc R
C3 C -0.4156(3) 0.30604(7) 0.7770(3) 0.0357(6) Uani 1 1 d .
H3 H -0.5234 0.3162 0.7191 0.043 Uiso 1 1 calc R
C4 C -0.4015(3) 0.26678(7) 0.8417(3) 0.0351(6) Uani 1 1 d .
C5 C -0.5555(4) 0.24096(8) 0.8219(4) 0.0504(7) Uani 1 1 d .
H5A H -0.5849 0.2300 0.7099 0.061 Uiso 1 1 d R
H5B H -0.6545 0.2559 0.8304 0.061 Uiso 1 1 d R
H5C H -0.5356 0.2201 0.9159 0.061 Uiso 1 1 d R
C6 C -0.2416(3) 0.25278(8) 0.9233(3) 0.0416(7) Uani 1 1 d .
H6 H -0.2295 0.2262 0.9681 0.050 Uiso 1 1 calc R
C7 C -0.1002(3) 0.27630(7) 0.9411(3) 0.0376(6) Uani 1 1 d .
H7 H 0.0081 0.2660 0.9961 0.045 Uiso 1 1 calc R
C8 C 0.1111(3) 0.34173(7) 0.6097(3) 0.0278(5) Uani 1 1 d .
C9 C 0.1475(3) 0.36189(7) 0.4492(3) 0.0298(5) Uani 1 1 d .
H9A H 0.0490 0.3785 0.3917 0.036 Uiso 1 1 calc R
H9B H 0.1613 0.3410 0.3635 0.036 Uiso 1 1 calc R
C10 C 0.3046(3) 0.38843(6) 0.4896(3) 0.0251(5) Uani 1 1 d .
C11 C 0.4246(3) 0.37922(7) 0.3938(3) 0.0288(5) Uani 1 1 d .
H11 H 0.4057 0.3571 0.3149 0.035 Uiso 1 1 calc R
C12 C 0.5696(3) 0.40168(7) 0.4117(3) 0.0316(6) Uani 1 1 d .
C13 C 0.6712(4) 0.36082(9) 0.2075(4) 0.0524(8) Uani 1 1 d .
H13A H 0.7679 0.3588 0.1543 0.079 Uiso 1 1 calc R
H13B H 0.5679 0.3644 0.1140 0.079 Uiso 1 1 calc R
H13C H 0.6624 0.3363 0.2737 0.079 Uiso 1 1 calc R
C14 C 0.5954(3) 0.43455(7) 0.5238(3) 0.0377(6) Uani 1 1 d .
H14 H 0.6925 0.4509 0.5344 0.045 Uiso 1 1 calc R
C15 C 0.4792(3) 0.44331(7) 0.6196(3) 0.0351(6) Uani 1 1 d .
H15 H 0.4991 0.4658 0.6966 0.042 Uiso 1 1 calc R
C16 C 0.3323(3) 0.42059(6) 0.6090(3) 0.0262(5) Uani 1 1 d .
C17 C 0.2166(3) 0.43497(6) 0.7264(3) 0.0276(5) Uani 1 1 d .
C18 C 0.1641(3) 0.47802(7) 0.6725(4) 0.0401(6) Uani 1 1 d .
H18 H 0.1331 0.4844 0.5499 0.048 Uiso 1 1 calc R
C19 C 0.1595(5) 0.50707(8) 0.7883(4) 0.0642(10) Uani 1 1 d .
H19 H 0.1059 0.5315 0.7441 0.077 Uiso 1 1 calc R
C20 C 0.2324(4) 0.50392(9) 0.9815(4) 0.0555(8) Uani 1 1 d .
H20A H 0.1604 0.5188 1.0450 0.067 Uiso 1 1 calc R
H20B H 0.3455 0.5164 1.0111 0.067 Uiso 1 1 calc R
C21 C 0.2471(5) 0.46087(9) 1.0433(4) 0.0623(9) Uani 1 1 d .
H21A H 0.3228 0.4596 1.1635 0.075 Uiso 1 1 calc R
H21B H 0.1346 0.4513 1.0513 0.075 Uiso 1 1 calc R
C22 C 0.3131(3) 0.43368(7) 0.9240(3) 0.0348(6) Uani 1 1 d .
H22A H 0.3103 0.4059 0.9674 0.042 Uiso 1 1 calc R
H22B H 0.4325 0.4406 0.9325 0.042 Uiso 1 1 calc R
C23 C 0.0516(3) 0.41106(7) 0.6997(3) 0.0284(5) Uani 1 1 d .
H23A H -0.0154 0.4224 0.7784 0.034 Uiso 1 1 calc R
H23B H -0.0142 0.4148 0.5761 0.034 Uiso 1 1 calc R
N1 N 0.0735(2) 0.36766(5) 0.7352(2) 0.0275(5) Uani 1 1 d .
O1 O 0.0069(2) 0.38168(5) 1.0230(2) 0.0438(5) Uani 1 1 d .
O2 O 0.2040(2) 0.32659(6) 1.0086(2) 0.0453(5) Uani 1 1 d .
O3 O 0.1140(2) 0.30579(5) 0.6307(2) 0.0390(4) Uani 1 1 d .
O4 O 0.6935(2) 0.39415(6) 0.3244(2) 0.0461(5) Uani 1 1 d .
S1 S 0.05429(8) 0.348191(19) 0.92952(7) 0.0328(2) Uani 1 1 d .

loop_
_atom_site_aniso_label
_atom_site_aniso_U_11
_atom_site_aniso_U_22
_atom_site_aniso_U_33
_atom_site_aniso_U_23
_atom_site_aniso_U_13
_atom_site_aniso_U_12
C1 0.0292(14) 0.0375(13) 0.0207(11) -0.0003(9) 0.0091(10) -0.0016(10)
C2 0.0372(16) 0.0335(13) 0.0298(12) 0.0041(10) 0.0062(11) -0.0009(11)
C3 0.0313(15) 0.0383(14) 0.0349(13) 0.0034(11) 0.0026(11) 0.0015(11)
C4 0.0365(16) 0.0378(13) 0.0307(13) -0.0005(10) 0.0077(12) -0.0031(11)
C5 0.0407(18) 0.0489(16) 0.0590(18) 0.0057(14) 0.0067(15) -0.0132(13)
C6 0.0402(18) 0.0351(13) 0.0473(16) 0.0123(12) 0.0060(13) -0.0006(12)
C7 0.0313(16) 0.0419(14) 0.0377(14) 0.0094(11) 0.0044(12) 0.0065(12)
C8 0.0210(13) 0.0378(14) 0.0255(12) -0.0063(10) 0.0070(10) -0.0055(10)
C9 0.0258(14) 0.0416(13) 0.0218(11) -0.0076(10) 0.0053(10) -0.0083(11)
C10 0.0262(13) 0.0304(12) 0.0183(10) 0.0039(9) 0.0047(10) -0.0002(10)
C11 0.0292(14) 0.0354(12) 0.0217(11) 0.0000(9) 0.0063(10) -0.0003(10)
C12 0.0277(14) 0.0412(14) 0.0286(12) 0.0053(10) 0.0118(11) -0.0009(11)
C13 0.0385(18) 0.077(2) 0.0479(17) -0.0166(15) 0.0215(14) 0.0003(15)
C14 0.0308(15) 0.0391(14) 0.0453(15) 0.0014(12) 0.0132(12) -0.0105(11)
C15 0.0364(16) 0.0325(13) 0.0378(14) -0.0047(11) 0.0113(12) -0.0071(11)
C16 0.0260(14) 0.0265(11) 0.0254(11) 0.0039(9) 0.0050(10) 0.0017(10)
C17 0.0247(13) 0.0290(12) 0.0286(12) -0.0017(9) 0.0054(10) 0.0021(10)
C18 0.0427(17) 0.0334(13) 0.0443(15) 0.0015(11) 0.0106(13) 0.0083(12)
C19 0.105(3) 0.0297(15) 0.063(2) 0.0013(14) 0.029(2) 0.0083(16)
C20 0.049(2) 0.0507(17) 0.067(2) -0.0309(15) 0.0142(16) -0.0108(14)
C21 0.073(2) 0.0618(19) 0.0419(16) -0.0214(14) -0.0052(16) 0.0161(17)
C22 0.0282(15) 0.0426(14) 0.0332(13) -0.0073(11) 0.0067(11) -0.0073(11)
C23 0.0244(14) 0.0365(13) 0.0246(11) -0.0013(10) 0.0062(10) 0.0031(10)
N1 0.0289(12) 0.0336(11) 0.0214(9) -0.0038(8) 0.0088(8) -0.0049(9)
O1 0.0549(13) 0.0542(11) 0.0285(9) -0.0146(8) 0.0224(9) -0.0167(9)
O2 0.0308(11) 0.0662(12) 0.0329(9) 0.0103(9) -0.0037(8) -0.0044(9)
O3 0.0445(12) 0.0333(10) 0.0425(10) -0.0049(8) 0.0172(9) -0.0050(8)
O4 0.0357(12) 0.0614(12) 0.0483(11) -0.0092(9) 0.0242(9) -0.0075(9)
S1 0.0322(4) 0.0461(4) 0.0203(3) -0.0013(2) 0.0065(3) -0.0081(3)

loop_
_atom_type_symbol
_atom_type_description
_atom_type_scat_dispersion_real
_atom_type_scat_dispersion_imag
_atom_type_scat_source
C C 0.0033 0.0016 'International Tables Vol C Tables 4.2.6.8 and 6.1.1.4'
H H 0.0000 0.0000 'International Tables Vol C Tables 4.2.6.8 and 6.1.1.4'
N N 0.0061 0.0033 'International Tables Vol C Tables 4.2.6.8 and 6.1.1.4'
O O 0.0106 0.0060 'International Tables Vol C Tables 4.2.6.8 and 6.1.1.4'
S S 0.1246 0.1234 'International Tables Vol C Tables 4.2.6.8 and 6.1.1.4'

loop_
_geom_angle_atom_site_label_1
_geom_angle_atom_site_label_2
_geom_angle_atom_site_label_3
_geom_angle
C2 C1 C7 120.7(2)
C2 C1 S1 119.24(18)
C7 C1 S1 119.38(19)
C3 C2 C1 119.5(2)
C3 C2 H2 120.3
C1 C2 H2 120.3
C2 C3 C4 121.2(2)
C2 C3 H3 119.4
C4 C3 H3 119.4
C6 C4 C3 117.8(2)
C6 C4 C5 121.8(2)
C3 C4 C5 120.4(2)
C4 C5 H5A 110.1
C4 C5 H5B 113.0
H5A C5 H5B 103.8
C4 C5 H5C 110.0
H5A C5 H5C 112.3
H5B C5 H5C 107.6
C7 C6 C4 121.9(2)
C7 C6 H6 119.0
C4 C6 H6 119.0
C6 C7 C1 118.9(2)
C6 C7 H7 120.6
C1 C7 H7 120.6
O3 C8 N1 121.4(2)
O3 C8 C9 123.5(2)
N1 C8 C9 115.1(2)
C8 C9 C10 114.35(18)
C8 C9 H9A 108.7
C10 C9 H9A 108.7
C8 C9 H9B 108.7
C10 C9 H9B 108.7
H9A C9 H9B 107.6
C16 C10 C11 119.9(2)
C16 C10 C9 125.0(2)
C11 C10 C9 115.13(19)
C12 C11 C10 121.4(2)
C12 C11 H11 119.3
C10 C11 H11 119.3
O4 C12 C11 124.7(2)
O4 C12 C14 116.0(2)
C11 C12 C14 119.3(2)
O4 C13 H13A 109.5
O4 C13 H13B 109.5
H13A C13 H13B 109.5
O4 C13 H13C 109.5
H13A C13 H13C 109.5
H13B C13 H13C 109.5
C15 C14 C12 119.3(2)
C15 C14 H14 120.3
C12 C14 H14 120.3
C14 C15 C16 123.2(2)
C14 C15 H15 118.4
C16 C15 H15 118.4
C10 C16 C15 116.7(2)
C10 C16 C17 127.4(2)
C15 C16 C17 115.84(19)
C18 C17 C23 105.76(19)
C18 C17 C16 107.57(19)
C23 C17 C16 113.75(18)
C18 C17 C22 109.87(19)
C23 C17 C22 109.80(18)
C16 C17 C22 109.94(19)
C19 C18 C17 123.5(2)
C19 C18 H18 118.3
C17 C18 H18 118.3
C18 C19 C20 124.4(3)
C18 C19 H19 117.8
C20 C19 H19 117.8
C19 C20 C21 111.8(2)
C19 C20 H20A 109.2
C21 C20 H20A 109.2
C19 C20 H20B 109.2
C21 C20 H20B 109.2
H20A C20 H20B 107.9
C22 C21 C20 113.2(3)
C22 C21 H21A 108.9
C20 C21 H21A 108.9
C22 C21 H21B 108.9
C20 C21 H21B 108.9
H21A C21 H21B 107.8
C21 C22 C17 115.3(2)
C21 C22 H22A 108.5
C17 C22 H22A 108.5
C21 C22 H22B 108.5
C17 C22 H22B 108.5
H22A C22 H22B 107.5
N1 C23 C17 114.89(19)
N1 C23 H23A 108.5
C17 C23 H23A 108.5
N1 C23 H23B 108.5
C17 C23 H23B 108.5
H23A C23 H23B 107.5
C8 N1 C23 121.03(18)
C8 N1 S1 118.22(15)
C23 N1 S1 120.75(14)
C12 O4 C13 117.7(2)
O2 S1 O1 118.92(12)
O2 S1 N1 108.95(10)
O1 S1 N1 104.41(10)
O2 S1 C1 110.09(11)
O1 S1 C1 107.52(11)
N1 S1 C1 106.14(10)

loop_
_geom_bond_atom_site_label_1
_geom_bond_atom_site_label_2
_geom_bond_distance
C1 C2 1.382(3)
C1 C7 1.390(3)
C1 S1 1.758(2)
C2 C3 1.379(3)
C2 H2 0.9500
C3 C4 1.399(3)
C3 H3 0.9500
C4 C6 1.389(4)
C4 C5 1.503(4)
C5 H5A 0.9211
C5 H5B 0.9673
C5 H5C 0.9932
C6 C7 1.377(4)
C6 H6 0.9500
C7 H7 0.9500
C8 O3 1.210(3)
C8 N1 1.394(3)
C8 C9 1.511(3)
C9 C10 1.529(3)
C9 H9A 0.9900
C9 H9B 0.9900
C10 C16 1.402(3)
C10 C11 1.403(3)
C11 C12 1.381(3)
C11 H11 0.9500
C12 O4 1.373(3)
C12 C14 1.385(3)
C13 O4 1.421(3)
C13 H13A 0.9800
C13 H13B 0.9800
C13 H13C 0.9800
C14 C15 1.374(3)
C14 H14 0.9500
C15 C16 1.407(3)
C15 H15 0.9500
C16 C17 1.543(3)
C17 C18 1.529(3)
C17 C23 1.538(3)
C17 C22 1.549(3)
C18 C19 1.331(4)
C18 H18 0.9500
C19 C20 1.480(5)
C19 H19 0.9500
C20 C21 1.511(4)
C20 H20A 0.9900
C20 H20B 0.9900
C21 C22 1.490(4)
C21 H21A 0.9900
C21 H21B 0.9900
C22 H22A 0.9900
C22 H22B 0.9900
C23 N1 1.477(3)
C23 H23A 0.9900
C23 H23B 0.9900
N1 S1 1.6881(18)
O1 S1 1.4371(18)
O2 S1 1.4257(19)
